data_4069628
loop_
_publ_author_name
'Siu, Paul W.'
'Gates, Derek P.'

_publ_section_title
;
 HL2[P(1,2-O2C6H4)3] (L = DMSO or DMF): A Convenient Proton Source with a
 Weakly Basic Phosphorus(V) Anion
;
_journal_issue 15
_journal_name_full Organometallics
_journal_page_first 4491
_journal_paper_doi 10.1021/om9003187
_journal_volume 28
_journal_year 2009
_chemical_formula_moiety 'C18 H12 O6 P, C4 H13 S2'
_chemical_formula_sum 'C22 H25 O8 P S2'
_chemical_formula_weight 512.51
_chemical_name_systematic
;
 ?
;
_space_group_IT_number 14
_symmetry_cell_setting monoclinic
_symmetry_space_group_name_Hall '-P 2yn'
_symmetry_space_group_name_H-M 'P 1 21/n 1'
_atom_sites_solution_hydrogens geom
_atom_sites_solution_primary direct
_atom_sites_solution_secondary difmap
_audit_creation_method SHELXL-97
_cell_angle_alpha 90.00
_cell_angle_beta 108.507(7)
_cell_angle_gamma 90.00
_cell_formula_units_Z 4
_cell_length_a 12.767(3)
_cell_length_b 13.932(3)
_cell_length_c 13.625(3)
_cell_measurement_reflns_used 5370
_cell_measurement_temperature 173(2)
_cell_measurement_theta_max 27.9
_cell_measurement_theta_min 1.9
_cell_volume 2298.1(9)
_computing_structure_refinement 'SHELXL-97 (Sheldrick, 1997)'
_diffrn_ambient_temperature 173(2)
_diffrn_measured_fraction_theta_full 0.976
_diffrn_measured_fraction_theta_max 0.976
_diffrn_measurement_device_type 'Bruker X8 APEX II'
_diffrn_measurement_method 'area detector'
_diffrn_radiation_monochromator graphite
_diffrn_radiation_source 'fine-focus sealed tube'
_diffrn_radiation_type MoK\a
_diffrn_radiation_wavelength 0.71069
_diffrn_reflns_av_R_equivalents 0.0319
_diffrn_reflns_av_sigmaI/netI 0.0231
_diffrn_reflns_limit_h_max 16
_diffrn_reflns_limit_h_min -16
_diffrn_reflns_limit_k_max 18
_diffrn_reflns_limit_k_min -18
_diffrn_reflns_limit_l_max 17
_diffrn_reflns_limit_l_min -17
_diffrn_reflns_number 39445
_diffrn_reflns_theta_full 27.90
_diffrn_reflns_theta_max 27.90
_diffrn_reflns_theta_min 1.91
_exptl_absorpt_coefficient_mu 0.349
_exptl_absorpt_correction_T_max 0.840
_exptl_absorpt_correction_T_min 0.745
_exptl_absorpt_correction_type multi-scan
_exptl_crystal_colour colourless
_exptl_crystal_density_diffrn 1.481
_exptl_crystal_density_method 'not measured'
_exptl_crystal_description prism
_exptl_crystal_F_000 1072
_exptl_crystal_size_max 1.1
_exptl_crystal_size_mid 0.7
_exptl_crystal_size_min 0.5
_refine_diff_density_max 0.238
_refine_diff_density_min -0.315
_refine_diff_density_rms 0.045
_refine_ls_extinction_method none
_refine_ls_goodness_of_fit_ref 1.019
_refine_ls_hydrogen_treatment mixed
_refine_ls_matrix_type full
_refine_ls_number_parameters 374
_refine_ls_number_reflns 5373
_refine_ls_number_restraints 0
_refine_ls_restrained_S_all 1.019
_refine_ls_R_factor_all 0.0469
_refine_ls_R_factor_gt 0.0324
_refine_ls_shift/su_max 0.004
_refine_ls_shift/su_mean 0.000
_refine_ls_structure_factor_coef Fsqd
_refine_ls_weighting_details 'calc w=1/[\s^2^(Fo^2^)+(0.0354P)^2^+1.0160P] where P=(Fo^2^+2Fc^2^)/3'
_refine_ls_weighting_scheme calc
_refine_ls_wR_factor_gt 0.0762
_refine_ls_wR_factor_ref 0.0836
_reflns_number_gt 4293
_reflns_number_total 5373
_reflns_threshold_expression >2sigma(I)
_cod_data_source_file om9003187_si_001.cif
_cod_data_source_block dg053_0m
_cod_original_cell_volume 2298.2(9)
_cod_original_sg_symbol_H-M 'P 21/n'
_cod_database_code 4069628

loop_
_symmetry_equiv_pos_as_xyz
'x, y, z'
'-x+1/2, y+1/2, -z+1/2'
'-x, -y, -z'
'x-1/2, -y-1/2, z-1/2'

loop_
_atom_site_label
_atom_site_type_symbol
_atom_site_fract_x
_atom_site_fract_y
_atom_site_fract_z
_atom_site_U_iso_or_equiv
_atom_site_adp_type
_atom_site_occupancy
_atom_site_symmetry_multiplicity
_atom_site_calc_flag
_atom_site_refinement_flags
_atom_site_disorder_assembly
_atom_site_disorder_group
C1 C 0.24575(11) 0.15908(11) 0.48184(11) 0.0252(3) Uani 1 1 d . . .
C2 C 0.23446(13) 0.18822(12) 0.57469(12) 0.0323(4) Uani 1 1 d . . .
H2 H 0.2269 0.1427 0.6239 0.039 Uiso 1 1 calc R . .
C3 C 0.23454(14) 0.28666(13) 0.59411(14) 0.0385(4) Uani 1 1 d . . .
H3 H 0.2270 0.3085 0.6576 0.046 Uiso 1 1 calc R . .
C4 C 0.24548(14) 0.35293(13) 0.52198(14) 0.0378(4) Uani 1 1 d . . .
H4 H 0.2446 0.4196 0.5366 0.045 Uiso 1 1 calc R . .
C5 C 0.25777(12) 0.32329(11) 0.42817(13) 0.0304(3) Uani 1 1 d . . .
H5 H 0.2652 0.3686 0.3787 0.037 Uiso 1 1 calc R . .
C6 C 0.25879(12) 0.22602(11) 0.41004(11) 0.0241(3) Uani 1 1 d . . .
C7 C 0.44686(13) 0.04246(10) 0.30996(12) 0.0266(3) Uani 1 1 d . . .
C8 C 0.55941(13) 0.03259(11) 0.33130(14) 0.0330(4) Uani 1 1 d . . .
H8 H 0.6074 0.0246 0.4001 0.040 Uiso 1 1 calc R . .
C9 C 0.59967(14) 0.03484(12) 0.24709(15) 0.0393(4) Uani 1 1 d . . .
H9 H 0.6768 0.0283 0.2590 0.047 Uiso 1 1 calc R . .
C10 C 0.52985(15) 0.04633(12) 0.14691(15) 0.0389(4) Uani 1 1 d . . .
H10 H 0.5597 0.0479 0.0914 0.047 Uiso 1 1 calc R . .
C11 C 0.41594(14) 0.05567(11) 0.12625(13) 0.0319(4) Uani 1 1 d . . .
H11 H 0.3676 0.0637 0.0576 0.038 Uiso 1 1 calc R . .
C12 C 0.37617(12) 0.05279(10) 0.20916(12) 0.0258(3) Uani 1 1 d . . .
C13 C 0.05688(12) -0.00354(10) 0.26183(11) 0.0227(3) Uani 1 1 d . . .
C14 C -0.05630(12) -0.01263(11) 0.22830(11) 0.0267(3) Uani 1 1 d . . .
H14 H -0.1028 0.0418 0.2072 0.032 Uiso 1 1 calc R . .
C15 C -0.10061(13) -0.10491(12) 0.22635(12) 0.0315(4) Uani 1 1 d . . .
H15 H -0.1785 -0.1132 0.2043 0.038 Uiso 1 1 calc R . .
C16 C -0.03233(14) -0.18419(12) 0.25613(12) 0.0323(4) Uani 1 1 d . . .
H16 H -0.0642 -0.2461 0.2535 0.039 Uiso 1 1 calc R . .
C17 C 0.08259(13) -0.17454(11) 0.28991(12) 0.0281(3) Uani 1 1 d . . .
H17 H 0.1296 -0.2289 0.3098 0.034 Uiso 1 1 calc R . .
C18 C 0.12524(12) -0.08324(10) 0.29332(11) 0.0237(3) Uani 1 1 d . . .
O1 O 0.24342(8) 0.06704(7) 0.44827(8) 0.0268(2) Uani 1 1 d . . .
O2 O 0.26877(8) 0.18423(7) 0.32344(8) 0.0264(2) Uani 1 1 d . . .
O3 O 0.11443(8) 0.07981(7) 0.26885(8) 0.0248(2) Uani 1 1 d . . .
O4 O 0.23440(8) -0.05939(7) 0.32625(8) 0.0278(2) Uani 1 1 d . . .
O5 O 0.39253(8) 0.04298(8) 0.38135(8) 0.0289(2) Uani 1 1 d . . .
O6 O 0.26796(8) 0.05956(8) 0.20421(8) 0.0278(2) Uani 1 1 d . . .
P1 P 0.25441(3) 0.06184(3) 0.32533(3) 0.02342(10) Uani 1 1 d . . .
C19 C 0.0370(2) 0.12037(17) 0.01187(18) 0.0298(5) Uani 0.926(2) 1 d P A 1
H19A H 0.0370 0.0827 -0.0489 0.045 Uiso 0.926(2) 1 calc PR A 1
H19B H -0.0356 0.1157 0.0217 0.045 Uiso 0.926(2) 1 calc PR A 1
H19C H 0.0937 0.0954 0.0733 0.045 Uiso 0.926(2) 1 calc PR A 1
C20 C 0.0552(3) 0.2933(2) 0.1098(3) 0.0380(6) Uani 0.926(2) 1 d P A 1
H20A H 0.1022 0.2572 0.1692 0.057 Uiso 0.926(2) 1 calc PR A 1
H20B H -0.0217 0.2900 0.1091 0.057 Uiso 0.926(2) 1 calc PR A 1
H20C H 0.0792 0.3604 0.1152 0.057 Uiso 0.926(2) 1 calc PR A 1
C21 C 0.4653(3) 0.2363(3) -0.1523(2) 0.0389(7) Uani 0.8570(16) 1 d P B 1
H21A H 0.4434 0.1706 -0.1756 0.058 Uiso 0.8570(16) 1 calc PR B 1
H21B H 0.5460 0.2401 -0.1241 0.058 Uiso 0.8570(16) 1 calc PR B 1
H21C H 0.4388 0.2805 -0.2110 0.058 Uiso 0.8570(16) 1 calc PR B 1
C22 C 0.4486(5) 0.3909(3) -0.0350(4) 0.0366(9) Uani 0.8570(16) 1 d P B 1
H22A H 0.4231 0.4251 -0.1011 0.055 Uiso 0.8570(16) 1 calc PR B 1
H22B H 0.5293 0.3941 -0.0072 0.055 Uiso 0.8570(16) 1 calc PR B 1
H22C H 0.4165 0.4206 0.0141 0.055 Uiso 0.8570(16) 1 calc PR B 1
O7 O 0.19421(12) 0.23944(13) 0.01640(13) 0.0453(4) Uani 0.926(2) 1 d P A 1
O8 O 0.2797(3) 0.2775(2) -0.1160(4) 0.0491(7) Uani 0.8570(16) 1 d P B 1
S1 S 0.06609(4) 0.24260(3) -0.00729(3) 0.02880(16) Uani 0.926(2) 1 d P A 1
S2 S 0.40630(4) 0.26866(4) -0.05429(4) 0.03472(17) Uani 0.8570(16) 1 d P B 1
C19B C 0.055(4) 0.147(3) 0.007(4) 0.055(14) Uiso 0.074(2) 1 d P A 2
H19D H 0.0019 0.1740 -0.0557 0.082 Uiso 0.074(2) 1 calc PR A 2
H19E H 0.0146 0.1243 0.0534 0.082 Uiso 0.074(2) 1 calc PR A 2
H19F H 0.0944 0.0937 -0.0111 0.082 Uiso 0.074(2) 1 calc PR A 2
C20B C 0.058(6) 0.293(5) 0.084(5) 0.08(2) Uiso 0.074(2) 1 d P A 2
H20D H 0.0615 0.2901 0.1567 0.114 Uiso 0.074(2) 1 calc PR A 2
H20E H -0.0143 0.2701 0.0401 0.114 Uiso 0.074(2) 1 calc PR A 2
H20F H 0.0685 0.3597 0.0655 0.114 Uiso 0.074(2) 1 calc PR A 2
C21B C 0.460(2) 0.2190(18) -0.099(3) 0.134(16) Uani 0.1430(16) 1 d P B 2
H21D H 0.4543 0.1950 -0.0335 0.202 Uiso 0.1430(16) 1 calc PR B 2
H21E H 0.5354 0.2404 -0.0897 0.202 Uiso 0.1430(16) 1 calc PR B 2
H21F H 0.4403 0.1675 -0.1510 0.202 Uiso 0.1430(16) 1 calc PR B 2
C22B C 0.423(3) 0.379(3) -0.042(3) 0.074(13) Uani 0.1430(16) 1 d P B 2
H22D H 0.3629 0.4173 -0.0319 0.112 Uiso 0.1430(16) 1 calc PR B 2
H22E H 0.4779 0.4221 -0.0555 0.112 Uiso 0.1430(16) 1 calc PR B 2
H22F H 0.4579 0.3407 0.0196 0.112 Uiso 0.1430(16) 1 calc PR B 2
O7B O 0.137(4) 0.289(2) -0.028(3) 0.116(14) Uani 0.074(2) 1 d P A 2
O8B O 0.298(2) 0.2396(13) -0.099(2) 0.062(6) Uani 0.15 1 d P B 2
S1B S 0.1451(8) 0.2327(6) 0.0678(8) 0.071(3) Uani 0.074(2) 1 d P A 2
S2B S 0.3742(3) 0.3096(3) -0.1395(3) 0.0494(12) Uani 0.1430(16) 1 d P B 2
H1 H 0.222(2) 0.2555(19) -0.042(2) 0.090(9) Uiso 1 1 d . . .

loop_
_atom_site_aniso_label
_atom_site_aniso_U_11
_atom_site_aniso_U_22
_atom_site_aniso_U_33
_atom_site_aniso_U_23
_atom_site_aniso_U_13
_atom_site_aniso_U_12
C1 0.0176(7) 0.0299(8) 0.0264(8) 0.0011(6) 0.0044(6) -0.0002(6)
C2 0.0272(8) 0.0421(9) 0.0274(8) 0.0034(7) 0.0087(7) 0.0041(7)
C3 0.0349(9) 0.0472(10) 0.0320(9) -0.0081(8) 0.0087(8) 0.0070(8)
C4 0.0342(9) 0.0331(9) 0.0411(10) -0.0086(8) 0.0047(8) 0.0026(7)
C5 0.0242(8) 0.0292(8) 0.0341(9) 0.0007(7) 0.0038(7) -0.0025(6)
C6 0.0171(7) 0.0288(7) 0.0237(8) 0.0001(6) 0.0028(6) -0.0022(6)
C7 0.0271(8) 0.0211(7) 0.0323(8) 0.0025(6) 0.0106(7) -0.0013(6)
C8 0.0266(8) 0.0264(8) 0.0438(10) 0.0028(7) 0.0082(7) -0.0009(6)
C9 0.0300(9) 0.0310(8) 0.0620(12) -0.0011(8) 0.0219(9) -0.0016(7)
C10 0.0425(10) 0.0334(9) 0.0504(11) -0.0040(8) 0.0286(9) -0.0050(7)
C11 0.0405(9) 0.0251(8) 0.0332(9) -0.0033(6) 0.0159(7) -0.0041(7)
C12 0.0269(8) 0.0176(7) 0.0337(8) 0.0002(6) 0.0107(7) -0.0008(6)
C13 0.0274(8) 0.0235(7) 0.0180(7) -0.0010(6) 0.0083(6) -0.0015(6)
C14 0.0262(8) 0.0315(8) 0.0237(8) -0.0026(6) 0.0099(6) 0.0016(6)
C15 0.0282(8) 0.0399(9) 0.0288(8) -0.0054(7) 0.0123(7) -0.0079(7)
C16 0.0413(9) 0.0295(8) 0.0297(8) -0.0053(7) 0.0164(7) -0.0107(7)
C17 0.0378(9) 0.0232(7) 0.0257(8) -0.0006(6) 0.0136(7) -0.0002(6)
C18 0.0266(8) 0.0256(7) 0.0199(7) -0.0009(6) 0.0089(6) -0.0002(6)
O1 0.0299(6) 0.0260(5) 0.0241(5) 0.0042(4) 0.0083(5) -0.0016(4)
O2 0.0305(6) 0.0245(5) 0.0243(5) 0.0023(4) 0.0090(5) -0.0037(4)
O3 0.0228(5) 0.0218(5) 0.0284(6) 0.0022(4) 0.0061(4) 0.0003(4)
O4 0.0253(6) 0.0226(5) 0.0332(6) 0.0031(4) 0.0061(5) 0.0023(4)
O5 0.0231(5) 0.0351(6) 0.0263(6) 0.0058(5) 0.0048(4) 0.0008(4)
O6 0.0251(5) 0.0333(6) 0.0241(5) 0.0015(4) 0.0065(4) 0.0024(4)
P1 0.02279(19) 0.02357(19) 0.0226(2) 0.00331(15) 0.00538(16) 0.00045(15)
C19 0.0342(11) 0.0262(11) 0.0289(11) -0.0029(8) 0.0098(9) -0.0058(9)
C20 0.0396(14) 0.0369(13) 0.0412(15) -0.0146(11) 0.0182(12) -0.0062(8)
C21 0.0302(13) 0.0399(17) 0.0497(14) -0.0052(11) 0.0171(11) -0.0033(11)
C22 0.039(2) 0.0330(13) 0.039(2) -0.0022(12) 0.0146(17) -0.0083(16)
O7 0.0291(8) 0.0632(11) 0.0491(10) -0.0063(8) 0.0201(7) -0.0119(7)
O8 0.0298(12) 0.065(2) 0.0578(13) -0.0044(17) 0.0207(10) -0.0115(14)
S1 0.0287(3) 0.0294(2) 0.0291(3) -0.00055(17) 0.0103(2) -0.00292(17)
S2 0.0353(3) 0.0369(3) 0.0316(3) 0.0064(2) 0.0102(2) -0.0092(2)
C21B 0.029(11) 0.040(11) 0.29(5) -0.02(2) -0.01(2) -0.011(8)
C22B 0.054(19) 0.11(3) 0.045(13) 0.011(13) -0.004(12) -0.037(13)
O7B 0.23(4) 0.054(16) 0.11(3) -0.005(16) 0.12(3) 0.00(2)
O8B 0.042(11) 0.066(13) 0.091(17) -0.030(11) 0.037(11) -0.024(9)
S1B 0.053(6) 0.059(5) 0.085(7) 0.001(4) -0.001(5) -0.006(4)
S2B 0.053(2) 0.048(2) 0.042(2) 0.0041(16) 0.0075(16) -0.0075(16)

loop_
_atom_type_symbol
_atom_type_description
_atom_type_scat_dispersion_real
_atom_type_scat_dispersion_imag
_atom_type_scat_source
C C 0.0033 0.0016 'International Tables Vol C Tables 4.2.6.8 and 6.1.1.4'
H H 0.0000 0.0000 'International Tables Vol C Tables 4.2.6.8 and 6.1.1.4'
O O 0.0106 0.0060 'International Tables Vol C Tables 4.2.6.8 and 6.1.1.4'
P P 0.1023 0.0942 'International Tables Vol C Tables 4.2.6.8 and 6.1.1.4'
S S 0.1246 0.1234 'International Tables Vol C Tables 4.2.6.8 and 6.1.1.4'

loop_
_geom_angle_atom_site_label_1
_geom_angle_atom_site_label_2
_geom_angle_atom_site_label_3
_geom_angle
O1 C1 C2 126.09(14)
O1 C1 C6 112.86(13)
C2 C1 C6 121.03(15)
C1 C2 C3 117.96(15)
C1 C2 H2 121.0
C3 C2 H2 121.0
C4 C3 C2 120.90(16)
C4 C3 H3 119.6
C2 C3 H3 119.6
C3 C4 C5 121.10(16)
C3 C4 H4 119.4
C5 C4 H4 119.4
C6 C5 C4 117.66(15)
C6 C5 H5 121.2
C4 C5 H5 121.2
O2 C6 C5 125.89(14)
O2 C6 C1 112.74(13)
C5 C6 C1 121.34(14)
O5 C7 C8 125.62(15)
O5 C7 C12 112.75(13)
C8 C7 C12 121.63(14)
C7 C8 C9 117.02(16)
C7 C8 H8 121.5
C9 C8 H8 121.5
C10 C9 C8 121.53(16)
C10 C9 H9 119.2
C8 C9 H9 119.2
C9 C10 C11 120.90(16)
C9 C10 H10 119.6
C11 C10 H10 119.6
C12 C11 C10 117.58(16)
C12 C11 H11 121.2
C10 C11 H11 121.2
O6 C12 C11 126.01(15)
O6 C12 C7 112.66(13)
C11 C12 C7 121.33(15)
O3 C13 C14 126.03(13)
O3 C13 C18 112.77(13)
C14 C13 C18 121.20(13)
C13 C14 C15 117.76(14)
C13 C14 H14 121.1
C15 C14 H14 121.1
C16 C15 C14 120.87(15)
C16 C15 H15 119.6
C14 C15 H15 119.6
C15 C16 C17 121.12(14)
C15 C16 H16 119.4
C17 C16 H16 119.4
C18 C17 C16 117.51(14)
C18 C17 H17 121.2
C16 C17 H17 121.2
O4 C18 C17 126.00(14)
O4 C18 C13 112.47(13)
C17 C18 C13 121.53(14)
C1 O1 P1 111.49(9)
C6 O2 P1 111.91(9)
C13 O3 P1 111.54(9)
C18 O4 P1 112.23(9)
C7 O5 P1 111.70(9)
C12 O6 P1 111.33(9)
O5 P1 O4 88.86(5)
O5 P1 O6 91.27(5)
O4 P1 O6 92.85(5)
O5 P1 O2 93.42(5)
O4 P1 O2 177.63(5)
O6 P1 O2 87.71(5)
O5 P1 O3 179.46(5)
O4 P1 O3 90.60(5)
O6 P1 O3 88.86(5)
O2 P1 O3 87.11(5)
O5 P1 O1 87.89(5)
O4 P1 O1 88.62(5)
O6 P1 O1 178.29(6)
O2 P1 O1 90.85(5)
O3 P1 O1 92.00(5)
S1 O7 H1 116.1(16)
S2 O8 H1 106.0(11)
O7 S1 C19 101.29(11)
O7 S1 C20 101.47(12)
C19 S1 C20 99.68(13)
O8 S2 C22 102.5(2)
O8 S2 C21 103.0(2)
C22 S2 C21 99.9(2)
S1B C19B H19D 109.5
S1B C19B H19E 109.5
H19D C19B H19E 109.5
S1B C19B H19F 109.5
H19D C19B H19F 109.5
H19E C19B H19F 109.5
S1B C20B H20D 109.5
S1B C20B H20E 109.5
H20D C20B H20E 109.5
S1B C20B H20F 109.5
H20D C20B H20F 109.5
H20E C20B H20F 109.5
S2B C21B H21D 109.5
S2B C21B H21E 109.5
H21D C21B H21E 109.5
S2B C21B H21F 109.5
H21D C21B H21F 109.5
H21E C21B H21F 109.5
S2B C22B H22D 109.5
S2B C22B H22E 109.5
H22D C22B H22E 109.5
S2B C22B H22F 109.5
H22D C22B H22F 109.5
H22E C22B H22F 109.5
S1B O7B H1 96(3)
S2B O8B H1 133.2(18)
C20B S1B O7B 89(3)
C20B S1B C19B 93(3)
O7B S1B C19B 96(2)
C22B S2B O8B 101.7(19)
C22B S2B C21B 99(2)
O8B S2B C21B 80.2(13)

loop_
_geom_bond_atom_site_label_1
_geom_bond_atom_site_label_2
_geom_bond_distance
C1 O1 1.3587(18)
C1 C2 1.379(2)
C1 C6 1.399(2)
C2 C3 1.397(2)
C2 H2 0.9500
C3 C4 1.387(3)
C3 H3 0.9500
C4 C5 1.399(2)
C4 H4 0.9500
C5 C6 1.378(2)
C5 H5 0.9500
C6 O2 1.3575(18)
C7 O5 1.3622(18)
C7 C8 1.379(2)
C7 C12 1.391(2)
C8 C9 1.398(2)
C8 H8 0.9500
C9 C10 1.382(3)
C9 H9 0.9500
C10 C11 1.397(2)
C10 H10 0.9500
C11 C12 1.378(2)
C11 H11 0.9500
C12 O6 1.3649(18)
C13 O3 1.3613(17)
C13 C14 1.376(2)
C13 C18 1.393(2)
C14 C15 1.401(2)
C14 H14 0.9500
C15 C16 1.386(2)
C15 H15 0.9500
C16 C17 1.398(2)
C16 H16 0.9500
C17 C18 1.379(2)
C17 H17 0.9500
C18 O4 1.3627(18)
O1 P1 1.7263(11)
O2 P1 1.7160(11)
O3 P1 1.7251(11)
O4 P1 1.7090(11)
O5 P1 1.7049(11)
O6 P1 1.7132(11)
C19 S1 1.780(3)
C19 H19A 0.9800
C19 H19B 0.9800
C19 H19C 0.9800
C20 S1 1.790(3)
C20 H20A 0.9800
C20 H20B 0.9800
C20 H20C 0.9800
C21 S2 1.787(3)
C21 H21A 0.9800
C21 H21B 0.9800
C21 H21C 0.9800
C22 S2 1.780(5)
C22 H22A 0.9800
C22 H22B 0.9800
C22 H22C 0.9800
O7 S1 1.5642(16)
O7 H1 1.00(3)
O8 S2 1.572(4)
O8 H1 1.45(3)
C19B S1B 1.68(4)
C19B H19D 0.9800
C19B H19E 0.9800
C19B H19F 0.9800
C20B S1B 1.47(6)
C20B H20D 0.9800
C20B H20E 0.9800
C20B H20F 0.9800
C21B S2B 1.64(3)
C21B H21D 0.9800
C21B H21E 0.9800
C21B H21F 0.9800
C22B S2B 1.60(4)
C22B H22D 0.9800
C22B H22E 0.9800
C22B H22F 0.9800
O7B S1B 1.50(3)
O7B H1 1.26(4)
O8B S2B 1.60(2)
O8B H1 1.43(4)

loop_
_geom_torsion_atom_site_label_1
_geom_torsion_atom_site_label_2
_geom_torsion_atom_site_label_3
_geom_torsion_atom_site_label_4
_geom_torsion
O1 C1 C2 C3 -177.43(14)
C6 C1 C2 C3 1.1(2)
C1 C2 C3 C4 0.1(2)
C2 C3 C4 C5 -0.6(3)
C3 C4 C5 C6 -0.1(2)
C4 C5 C6 O2 179.30(14)
C4 C5 C6 C1 1.3(2)
O1 C1 C6 O2 -1.39(17)
C2 C1 C6 O2 179.92(13)
O1 C1 C6 C5 176.87(13)
C2 C1 C6 C5 -1.8(2)
O5 C7 C8 C9 -179.35(14)
C12 C7 C8 C9 0.9(2)
C7 C8 C9 C10 -0.1(2)
C8 C9 C10 C11 -0.3(3)
C9 C10 C11 C12 -0.1(2)
C10 C11 C12 O6 -179.21(14)
C10 C11 C12 C7 1.0(2)
O5 C7 C12 O6 -1.01(17)
C8 C7 C12 O6 178.75(13)
O5 C7 C12 C11 178.83(13)
C8 C7 C12 C11 -1.4(2)
O3 C13 C14 C15 179.92(13)
C18 C13 C14 C15 -0.3(2)
C13 C14 C15 C16 -0.7(2)
C14 C15 C16 C17 0.6(2)
C15 C16 C17 C18 0.6(2)
C16 C17 C18 O4 178.33(13)
C16 C17 C18 C13 -1.6(2)
O3 C13 C18 O4 1.36(17)
C14 C13 C18 O4 -178.42(12)
O3 C13 C18 C17 -178.66(13)
C14 C13 C18 C17 1.6(2)
C2 C1 O1 P1 177.31(12)
C6 C1 O1 P1 -1.31(15)
C5 C6 O2 P1 -174.70(12)
C1 C6 O2 P1 3.47(15)
C14 C13 O3 P1 174.55(11)
C18 C13 O3 P1 -5.22(14)
C17 C18 O4 P1 -176.81(12)
C13 C18 O4 P1 3.17(15)
C8 C7 O5 P1 177.40(12)
C12 C7 O5 P1 -2.86(15)
C11 C12 O6 P1 -175.44(12)
C7 C12 O6 P1 4.38(15)
C7 O5 P1 O4 97.33(10)
C7 O5 P1 O6 4.50(10)
C7 O5 P1 O2 -83.28(10)
C7 O5 P1 O3 108(6)
C7 O5 P1 O1 -174.01(10)
C18 O4 P1 O5 174.76(9)
C18 O4 P1 O6 -94.03(10)
C18 O4 P1 O2 9.8(14)
C18 O4 P1 O3 -5.14(10)
C18 O4 P1 O1 86.85(10)
C12 O6 P1 O5 -5.06(10)
C12 O6 P1 O4 -93.98(9)
C12 O6 P1 O2 88.32(9)
C12 O6 P1 O3 175.47(9)
C12 O6 P1 O1 55.2(19)
C6 O2 P1 O5 -91.47(10)
C6 O2 P1 O4 73.5(13)
C6 O2 P1 O6 177.40(10)
C6 O2 P1 O3 88.42(10)
C6 O2 P1 O1 -3.53(10)
C13 O3 P1 O5 -5(6)
C13 O3 P1 O4 5.88(9)
C13 O3 P1 O6 98.72(9)
C13 O3 P1 O2 -173.51(9)
C13 O3 P1 O1 -82.76(9)
C1 O1 P1 O5 96.13(10)
C1 O1 P1 O4 -174.96(10)
C1 O1 P1 O6 35.8(19)
C1 O1 P1 O2 2.74(10)
C1 O1 P1 O3 -84.40(10)
